data_7202453
loop_
_publ_author_name
'Santra, Ramkinkar'
'Biradha, Kumar'

_publ_section_title
;
 Stepwise dimerization of double [2 + 2] reaction in the co-crystals of
 1,5-bis(4-pyridyl)-1,4-pentadiene-3-one and phloroglucinol: a
 single-crystal to single-crystal transformation
;
_journal_issue 11
_journal_name_full CrystEngComm
_journal_page_first 1524
_journal_paper_doi 10.1039/b813721h
_journal_volume 10
_journal_year 2008
_chemical_formula_sum 'C21 H18 N2 O3'
_chemical_formula_weight 346.37
_chemical_name_systematic
;
?
;
_space_group_IT_number 14
_symmetry_cell_setting monoclinic
_symmetry_space_group_name_Hall '-P 2ybc'
_symmetry_space_group_name_H-M 'P 1 21/c 1'
_atom_sites_solution_hydrogens geom
_atom_sites_solution_primary direct
_atom_sites_solution_secondary difmap
_audit_creation_method SHELXL-97
_cell_angle_alpha 90.00
_cell_angle_beta 94.868(13)
_cell_angle_gamma 90.00
_cell_formula_units_Z 4
_cell_length_a 9.543(4)
_cell_length_b 21.387(9)
_cell_length_c 8.802(4)
_cell_measurement_reflns_used 3912
_cell_measurement_temperature 293(2)
_cell_measurement_theta_max 27.16
_cell_measurement_theta_min 1.90
_cell_volume 1790.0(13)
_computing_structure_refinement 'SHELXL-97 (Sheldrick, 1997)'
_computing_structure_solution 'SHELXS-97 (Sheldrick, 1990)'
_diffrn_ambient_temperature 293(2)
_diffrn_measured_fraction_theta_full 0.986
_diffrn_measured_fraction_theta_max 0.986
_diffrn_measurement_device_type 'Bruker-APEX-2 CCD area detector'
_diffrn_measurement_method hemisphere
_diffrn_radiation_monochromator graphite
_diffrn_radiation_source 'fine-focus sealed tube'
_diffrn_radiation_type MoK\a
_diffrn_radiation_wavelength 0.71073
_diffrn_reflns_av_R_equivalents 0.0441
_diffrn_reflns_av_sigmaI/netI 0.0306
_diffrn_reflns_limit_h_max 12
_diffrn_reflns_limit_h_min -11
_diffrn_reflns_limit_k_max 27
_diffrn_reflns_limit_k_min -27
_diffrn_reflns_limit_l_max 11
_diffrn_reflns_limit_l_min -10
_diffrn_reflns_number 23691
_diffrn_reflns_theta_full 27.16
_diffrn_reflns_theta_max 27.16
_diffrn_reflns_theta_min 1.90
_exptl_absorpt_coefficient_mu 0.087
_exptl_absorpt_correction_T_max 0.990
_exptl_absorpt_correction_T_min 0.987
_exptl_absorpt_correction_type multi-scan
_exptl_absorpt_process_details SADABS
_exptl_crystal_colour Yellow
_exptl_crystal_density_diffrn 1.285
_exptl_crystal_density_meas ?
_exptl_crystal_density_method .
_exptl_crystal_description blocks
_exptl_crystal_F_000 728
_exptl_crystal_size_max 0.15
_exptl_crystal_size_mid 0.13
_exptl_crystal_size_min 0.11
_refine_diff_density_max 0.128
_refine_diff_density_min -0.155
_refine_diff_density_rms 0.032
_refine_ls_extinction_method none
_refine_ls_goodness_of_fit_ref 0.968
_refine_ls_hydrogen_treatment mixed
_refine_ls_matrix_type full
_refine_ls_number_parameters 243
_refine_ls_number_reflns 3912
_refine_ls_number_restraints 0
_refine_ls_restrained_S_all 0.968
_refine_ls_R_factor_all 0.0781
_refine_ls_R_factor_gt 0.0427
_refine_ls_shift/su_max 0.002
_refine_ls_shift/su_mean 0.000
_refine_ls_structure_factor_coef Fsqd
_refine_ls_weighting_details 'calc w=1/[\s^2^(Fo^2^)+(0.0567P)^2^+0.2049P] where P=(Fo^2^+2Fc^2^)/3'
_refine_ls_weighting_scheme calc
_refine_ls_wR_factor_gt 0.1038
_refine_ls_wR_factor_ref 0.1155
_reflns_number_gt 2520
_reflns_number_total 3912
_reflns_threshold_expression >2sigma(I)
_cod_data_source_file b813721h.txt
_cod_data_source_block 2
_cod_depositor_comments
;
The following automatic conversions were performed:
'_symmetry_cell_setting' value 'Monoclinic' changed to 'monoclinic'
according to '/home/saulius/struct/CIF-dictionaries/cif_core.dic'
dictionary named 'cif_core.dic' version 2.4.1 from
2010-06-29.

'_exptl_absorpt_correction_type' value 'Multi-scan' changed
to 'multi-scan' according to
'/home/saulius/struct/CIF-dictionaries/cif_core.dic' dictionary named
'cif_core.dic' version 2.4.1 from 2010-06-29.

Automatic conversion script
Id: cif_fix_enum 1527 2010-12-29 10:47:43Z saulius 
;
_cod_original_sg_symbol_H-M P2(1)/c
_cod_database_code 7202453

loop_
_symmetry_equiv_pos_as_xyz
'x, y, z'
'-x, y+1/2, -z+1/2'
'-x, -y, -z'
'x, -y-1/2, z-1/2'

loop_
_atom_site_label
_atom_site_type_symbol
_atom_site_fract_x
_atom_site_fract_y
_atom_site_fract_z
_atom_site_U_iso_or_equiv
_atom_site_adp_type
_atom_site_occupancy
_atom_site_symmetry_multiplicity
_atom_site_calc_flag
_atom_site_refinement_flags
_atom_site_disorder_assembly
_atom_site_disorder_group
O1 O -0.76694(13) 0.02859(6) 0.05457(15) 0.0769(4) Uani 1 1 d . . .
C1 C -0.74622(16) 0.06507(8) 0.16073(19) 0.0521(4) Uani 1 1 d . . .
C2 C -0.85144(15) 0.07507(7) 0.27238(18) 0.0525(4) Uani 1 1 d . . .
H2 H -0.8296 0.1027 0.3525 0.063 Uiso 1 1 calc R . .
C3 C -0.97463(15) 0.04680(7) 0.26399(18) 0.0487(4) Uani 1 1 d . . .
H3 H -0.9938 0.0191 0.1834 0.058 Uiso 1 1 calc R . .
C4 C -0.61742(16) 0.10271(8) 0.18400(19) 0.0562(4) Uani 1 1 d . . .
H4 H -0.6113 0.1315 0.2635 0.067 Uiso 1 1 calc R . .
C5 C -0.51004(15) 0.09846(7) 0.09991(17) 0.0520(4) Uani 1 1 d . . .
H5 H -0.5160 0.0686 0.0228 0.062 Uiso 1 1 calc R . .
N11 N -1.29881(13) 0.06846(7) 0.56525(16) 0.0580(4) Uani 1 1 d . . .
C11 C -1.17733(18) 0.09844(9) 0.5890(2) 0.0646(5) Uani 1 1 d . . .
H11 H -1.1646 0.1246 0.6735 0.077 Uiso 1 1 calc R . .
C12 C -1.06918(16) 0.09327(8) 0.49619(19) 0.0595(4) Uani 1 1 d . . .
H12 H -0.9862 0.1155 0.5184 0.071 Uiso 1 1 calc R . .
C13 C -1.08453(14) 0.05473(7) 0.36938(17) 0.0453(4) Uani 1 1 d . . .
C14 C -1.21057(15) 0.02322(7) 0.34478(18) 0.0527(4) Uani 1 1 d . . .
H14 H -1.2263 -0.0035 0.2617 0.063 Uiso 1 1 calc R . .
C15 C -1.31307(16) 0.03159(8) 0.4442(2) 0.0585(4) Uani 1 1 d . . .
H15 H -1.3973 0.0100 0.4250 0.070 Uiso 1 1 calc R . .
N21 N -0.13353(14) 0.20755(7) 0.15006(18) 0.0669(4) Uani 1 1 d . . .
C21 C -0.2416(2) 0.21903(9) 0.2321(2) 0.0729(5) Uani 1 1 d . . .
H21 H -0.2327 0.2514 0.3028 0.087 Uiso 1 1 calc R . .
C22 C -0.36546(17) 0.18592(8) 0.2185(2) 0.0630(5) Uani 1 1 d . . .
H22 H -0.4381 0.1967 0.2775 0.076 Uiso 1 1 calc R . .
C23 C -0.38182(15) 0.13662(7) 0.11699(17) 0.0487(4) Uani 1 1 d . . .
C24 C -0.26948(16) 0.12454(8) 0.03134(18) 0.0557(4) Uani 1 1 d . . .
H24 H -0.2748 0.0921 -0.0393 0.067 Uiso 1 1 calc R . .
C25 C -0.14972(17) 0.16078(9) 0.0513(2) 0.0612(4) Uani 1 1 d . . .
H25 H -0.0761 0.1519 -0.0080 0.073 Uiso 1 1 calc R . .
O1A O 0.05679(12) 0.29812(6) 0.25435(15) 0.0654(3) Uani 1 1 d . . .
O2A O 0.47616(12) 0.41236(5) 0.23583(13) 0.0590(3) Uani 1 1 d . . .
C1A C 0.18271(15) 0.30395(7) 0.19387(18) 0.0490(4) Uani 1 1 d . . .
C2A C 0.26774(15) 0.35360(7) 0.24346(17) 0.0484(4) Uani 1 1 d . . .
H2A H 0.2382 0.3812 0.3159 0.058 Uiso 1 1 calc R . .
C3A C 0.39704(15) 0.36228(7) 0.18532(16) 0.0447(3) Uani 1 1 d . . .
C4A C 0.44157(16) 0.32063(8) 0.07961(18) 0.0577(4) Uani 1 1 d . . .
H4A H 0.5290 0.3255 0.0418 0.069 Uiso 1 1 calc R . .
C5A C 0.35522(19) 0.27177(9) 0.0307(2) 0.0697(5) Uani 1 1 d . . .
H5A H 0.3850 0.2440 -0.0412 0.084 Uiso 1 1 calc R . .
C6A C 0.22566(18) 0.26307(8) 0.0858(2) 0.0613(4) Uani 1 1 d . . .
H6A H 0.1681 0.2301 0.0507 0.074 Uiso 1 1 calc R . .
H2AO H 0.555(2) 0.4168(9) 0.182(2) 0.094(7) Uiso 1 1 d . . .
H1AO H 0.010(3) 0.2639(12) 0.211(3) 0.122(9) Uiso 1 1 d . . .

loop_
_atom_site_aniso_label
_atom_site_aniso_U_11
_atom_site_aniso_U_22
_atom_site_aniso_U_33
_atom_site_aniso_U_23
_atom_site_aniso_U_13
_atom_site_aniso_U_12
O1 0.0637(8) 0.0920(9) 0.0792(9) -0.0288(7) 0.0295(7) -0.0273(7)
C1 0.0424(8) 0.0591(9) 0.0563(10) -0.0010(8) 0.0121(7) -0.0049(7)
C2 0.0416(9) 0.0609(9) 0.0562(10) -0.0047(8) 0.0119(7) -0.0042(7)
C3 0.0410(8) 0.0545(9) 0.0517(9) -0.0019(7) 0.0101(7) -0.0028(7)
C4 0.0458(9) 0.0661(10) 0.0580(10) -0.0069(8) 0.0124(7) -0.0092(7)
C5 0.0450(9) 0.0606(9) 0.0514(9) -0.0012(7) 0.0105(7) -0.0063(7)
N11 0.0432(8) 0.0683(9) 0.0649(9) 0.0029(7) 0.0178(6) 0.0093(6)
C11 0.0547(10) 0.0760(11) 0.0650(11) -0.0147(9) 0.0171(8) 0.0011(9)
C12 0.0411(9) 0.0722(11) 0.0663(11) -0.0146(9) 0.0111(8) -0.0073(8)
C13 0.0355(8) 0.0505(8) 0.0507(9) 0.0026(7) 0.0079(6) 0.0030(6)
C14 0.0417(9) 0.0581(9) 0.0590(10) -0.0043(8) 0.0089(7) -0.0046(7)
C15 0.0383(9) 0.0693(10) 0.0693(11) 0.0038(9) 0.0134(8) -0.0045(7)
N21 0.0478(9) 0.0812(10) 0.0726(10) 0.0073(8) 0.0098(7) -0.0168(7)
C21 0.0637(12) 0.0792(12) 0.0772(13) -0.0130(10) 0.0148(10) -0.0223(10)
C22 0.0489(10) 0.0760(11) 0.0665(11) -0.0065(9) 0.0193(8) -0.0122(8)
C23 0.0399(8) 0.0588(9) 0.0482(9) 0.0070(7) 0.0076(6) -0.0036(7)
C24 0.0464(9) 0.0669(10) 0.0555(10) 0.0024(8) 0.0139(7) -0.0053(8)
C25 0.0420(9) 0.0776(12) 0.0658(11) 0.0132(10) 0.0149(8) -0.0018(8)
O1A 0.0429(7) 0.0773(8) 0.0779(9) 0.0029(7) 0.0153(6) -0.0117(6)
O2A 0.0486(7) 0.0685(7) 0.0620(7) -0.0096(6) 0.0163(5) -0.0158(5)
C1A 0.0371(8) 0.0575(9) 0.0524(9) 0.0105(7) 0.0041(7) -0.0028(7)
C2A 0.0425(8) 0.0540(9) 0.0497(9) 0.0009(7) 0.0098(7) -0.0001(7)
C3A 0.0391(8) 0.0521(8) 0.0429(8) 0.0044(7) 0.0039(6) -0.0034(6)
C4A 0.0447(9) 0.0696(10) 0.0610(10) -0.0073(8) 0.0182(8) -0.0057(8)
C5A 0.0636(11) 0.0729(11) 0.0752(12) -0.0215(10) 0.0208(9) -0.0082(9)
C6A 0.0542(10) 0.0622(10) 0.0675(11) -0.0065(9) 0.0051(8) -0.0135(8)

loop_
_atom_type_symbol
_atom_type_description
_atom_type_scat_dispersion_real
_atom_type_scat_dispersion_imag
_atom_type_scat_source
C C 0.0033 0.0016 'International Tables Vol C Tables 4.2.6.8 and 6.1.1.4'
H H 0.0000 0.0000 'International Tables Vol C Tables 4.2.6.8 and 6.1.1.4'
N N 0.0061 0.0033 'International Tables Vol C Tables 4.2.6.8 and 6.1.1.4'
O O 0.0106 0.0060 'International Tables Vol C Tables 4.2.6.8 and 6.1.1.4'

loop_
_geom_angle_atom_site_label_1
_geom_angle_atom_site_label_2
_geom_angle_atom_site_label_3
_geom_angle
_geom_angle_site_symmetry_1
_geom_angle_site_symmetry_3
_geom_angle_publ_flag
O1 C1 C4 122.44(14) . . ?
O1 C1 C2 121.74(14) . . ?
C4 C1 C2 115.81(14) . . ?
C3 C2 C1 123.30(15) . . ?
C2 C3 C13 126.39(15) . . ?
C5 C4 C1 124.43(16) . . ?
C4 C5 C23 125.85(15) . . ?
C15 N11 C11 116.34(14) . . ?
N11 C11 C12 123.96(16) . . ?
C11 C12 C13 119.56(15) . . ?
C14 C13 C12 116.64(13) . . ?
C14 C13 C3 120.30(14) . . ?
C12 C13 C3 123.06(13) . . ?
C15 C14 C13 119.55(15) . . ?
N11 C15 C14 123.96(15) . . ?
C25 N21 C21 116.25(14) . . ?
N21 C21 C22 123.93(18) . . ?
C21 C22 C23 119.89(16) . . ?
C22 C23 C24 116.32(14) . . ?
C22 C23 C5 122.53(14) . . ?
C24 C23 C5 121.15(15) . . ?
C25 C24 C23 119.77(16) . . ?
N21 C25 C24 123.83(15) . . ?
O1A C1A C6A 122.38(14) . . ?
O1A C1A C2A 117.42(14) . . ?
C6A C1A C2A 120.20(14) . . ?
C1A C2A C3A 120.14(14) . . ?
O2A C3A C4A 122.21(13) . . ?
O2A C3A C2A 118.04(13) . . ?
C4A C3A C2A 119.75(14) . . ?
C5A C4A C3A 119.33(15) . . ?
C4A C5A C6A 121.56(16) . . ?
C5A C6A C1A 119.00(15) . . ?

loop_
_geom_bond_atom_site_label_1
_geom_bond_atom_site_label_2
_geom_bond_distance
_geom_bond_site_symmetry_2
_geom_bond_publ_flag
O1 C1 1.2204(19) . ?
C1 C4 1.469(2) . ?
C1 C2 1.479(2) . ?
C2 C3 1.318(2) . ?
C3 C13 1.468(2) . ?
C4 C5 1.317(2) . ?
C5 C23 1.468(2) . ?
N11 C15 1.324(2) . ?
N11 C11 1.326(2) . ?
C11 C12 1.374(2) . ?
C12 C13 1.385(2) . ?
C13 C14 1.380(2) . ?
C14 C15 1.378(2) . ?
N21 C25 1.326(2) . ?
N21 C21 1.331(2) . ?
C21 C22 1.375(2) . ?
C22 C23 1.382(2) . ?
C23 C24 1.386(2) . ?
C24 C25 1.380(2) . ?
O1A C1A 1.3607(18) . ?
O2A C3A 1.3631(18) . ?
C1A C6A 1.379(2) . ?
C1A C2A 1.384(2) . ?
C2A C3A 1.388(2) . ?
C3A C4A 1.381(2) . ?
C4A C5A 1.377(2) . ?
C5A C6A 1.379(2) . ?

loop_
_cod_related_entry_id
_cod_related_entry_database
_cod_related_entry_code
1 ChemSpider 30653654
